data_2022555
loop_
_publ_author_name
'Broadhurst, Edward T.'
'Wilson, Cameron J. G.'
'Zissimou, Georgia A.'
'Nudelman, Fabio'
'Constantinides, Christos P.'
'Koutentis, Panayiotis A.'
'Parsons, Simon'

_publ_section_title
;
 A first-order phase transition in Blatter's radical at high pressure
;
_journal_issue 2
_journal_name_full 'Acta Crystallographica Section B Structural Science, Crystal Engineering and Materials'
_journal_paper_doi 10.1107/S2052520622000191
_journal_volume 78
_journal_year 2022
_chemical_formula_moiety 'C19 H14 N3'
_chemical_formula_sum 'C19 H14 N3'
_chemical_formula_weight 284.33
_chemical_name_systematic 1,3-Diphenyl-1,2,4-benzotriazin-4(1H)-yl
_space_group_crystal_system monoclinic
_space_group_IT_number 14
_space_group_name_Hall '-P 2yn'
_space_group_name_H-M_alt 'P 1 21/n 1'
_atom_sites_solution_hydrogens geom
_atom_sites_solution_primary dual
_audit_creation_date 2021-04-28
_audit_creation_method
;
Olex2 1.3
(compiled 2020.11.12 svn.r5f609507 for OlexSys, GUI svn.r6272)
;
_cell_angle_alpha 90
_cell_angle_beta 99.913(13)
_cell_angle_gamma 90
_cell_formula_units_Z 4
_cell_length_a 10.2411(11)
_cell_length_b 6.4507(6)
_cell_length_c 19.247(4)
_cell_measurement_reflns_used 1492
_cell_measurement_temperature 295.3
_cell_measurement_theta_max 26.149
_cell_measurement_theta_min 3.336
_cell_volume 1252.5(3)
_computing_cell_refinement 'SAINT V8.38A (Bruker, 2018)'
_computing_data_reduction 'SAINT V8.38A (Bruker, 2018)'
_computing_molecular_graphics 'Olex2 1.3 (Dolomanov et al., 2009)'
_computing_publication_material 'Olex2 1.3 (Dolomanov et al., 2009)'
_computing_structure_refinement 'XL  (Sheldrick, 2008)'
_computing_structure_solution 'SHELXT 2014/5 (Sheldrick, 2014)'
_diffrn_ambient_temperature 295.3
_diffrn_detector 'Bruker APEX2 area detector'
_diffrn_detector_area_resol_mean 7.9
_diffrn_detector_type 'CCD area detector'
_diffrn_measured_fraction_theta_full 0.379
_diffrn_measured_fraction_theta_max 0.353
_diffrn_measurement_device 'three-circle diffractometer'
_diffrn_measurement_device_type 'Bruker SMART APEX2 area detector'
_diffrn_measurement_method '\w and \f scans'
_diffrn_radiation_monochromator 'mirror optics'
_diffrn_radiation_probe x-ray
_diffrn_radiation_type MoK\a
_diffrn_radiation_wavelength 0.71073
_diffrn_reflns_av_R_equivalents 0.0604
_diffrn_reflns_av_unetI/netI 0.0503
_diffrn_reflns_Laue_measured_fraction_full 0.379
_diffrn_reflns_Laue_measured_fraction_max 0.353
_diffrn_reflns_limit_h_max 12
_diffrn_reflns_limit_h_min -12
_diffrn_reflns_limit_k_max 8
_diffrn_reflns_limit_k_min -8
_diffrn_reflns_limit_l_max 8
_diffrn_reflns_limit_l_min -8
_diffrn_reflns_number 7133
_diffrn_reflns_point_group_measured_fraction_full 0.379
_diffrn_reflns_point_group_measured_fraction_max 0.353
_diffrn_reflns_theta_full 25.242
_diffrn_reflns_theta_max 26.373
_diffrn_reflns_theta_min 2.117
_diffrn_source 'microfocus sealed X-ray tube'
_diffrn_source_current 1.4
_diffrn_source_power 0.07
_diffrn_source_type 'Incoatec I\ms'
_diffrn_source_voltage 50.0
_diffrn_standards_number 0
_exptl_absorpt_coefficient_mu 0.091
_exptl_absorpt_correction_T_max 0.7454
_exptl_absorpt_correction_T_min 0.6220
_exptl_absorpt_correction_type multi-scan
_exptl_absorpt_process_details
;
SADABS-2016/2 (Bruker,2016/2) was used for absorption correction.
wR2(int) was 0.0770 before and 0.0513 after correction.
The Ratio of minimum to maximum transmission is 0.8345.
The \l/2 correction factor is Not present.
;
_exptl_crystal_colour 'clear dark brown'
_exptl_crystal_colour_lustre clear
_exptl_crystal_colour_modifier dark
_exptl_crystal_colour_primary brown
_exptl_crystal_density_diffrn 1.508
_exptl_crystal_description block
_exptl_crystal_F_000 596
_exptl_crystal_preparation 'As recieved'
_exptl_crystal_size_max 0.16
_exptl_crystal_size_mid 0.14
_exptl_crystal_size_min 0.09
_refine_diff_density_max 0.132
_refine_diff_density_min -0.140
_refine_diff_density_rms 0.038
_refine_ls_extinction_method none
_refine_ls_goodness_of_fit_ref 1.059
_refine_ls_hydrogen_treatment constr
_refine_ls_matrix_type full
_refine_ls_number_parameters 199
_refine_ls_number_reflns 900
_refine_ls_number_restraints 231
_refine_ls_restrained_S_all 0.940
_refine_ls_R_factor_all 0.1102
_refine_ls_R_factor_gt 0.0461
_refine_ls_shift/su_max 0.000
_refine_ls_shift/su_mean 0.000
_refine_ls_structure_factor_coef Fsqd
_refine_ls_weighting_details 'w=1/[\s^2^(Fo^2^)+(0.0587P)^2^+0.3163P] where P=(Fo^2^+2Fc^2^)/3'
_refine_ls_weighting_scheme calc
_refine_ls_wR_factor_gt 0.0947
_refine_ls_wR_factor_ref 0.1225
_reflns_Friedel_coverage 0.000
_reflns_number_gt 537
_reflns_number_total 900
_reflns_threshold_expression 'I > 2\s(I)'
_cod_data_source_file um5054sup1.cif
_cod_data_source_block sp20035_0m_1p8162GPa
_cod_database_code 2022555
_shelx_shelxl_version_number 2018/3
_shelx_space_group_comment
;
The symmetry employed for this shelxl refinement is uniquely defined
by the following loop, which should always be used as a source of
symmetry information in preference to the above space-group names.
They are only intended as comments.
;
_shelx_estimated_absorpt_t_max 0.992
_shelx_estimated_absorpt_t_min 0.986
_olex2_refinement_description
;
1. Fixed Uiso
 At 1.2 times of:
  All C(H) groups
2. Restrained distances
 N2-N1
 1.361 with sigma of 0.01
 C3-N1
 1.401 with sigma of 0.01
 C3-N2
 2.417 with sigma of 0.03
 C14-N1
 1.427 with sigma of 0.01
 C14-N2
 2.342 with sigma of 0.03
 C14-C3
 2.488 with sigma of 0.03
 C1-N2
 1.336 with sigma of 0.01
 C1-N1
 2.289 with sigma of 0.03
 N3-C1
 1.325 with sigma of 0.01
 N3-N2
 2.388 with sigma of 0.03
 C8-C1
 1.489 with sigma of 0.01
 C8-N2
 2.375 with sigma of 0.03
 C8-N3
 2.413 with sigma of 0.03
 C2-N3
 1.375 with sigma of 0.01
 C2-C1
 2.287 with sigma of 0.03
 C7-C2
 1.392 with sigma of 0.01
 C7-N3
 2.395 with sigma of 0.03
 C3-C2
 1.408 with sigma of 0.01
 C3-N3
 2.434 with sigma of 0.03
 C3-C7
 2.401 with sigma of 0.03
 C6-C7
 1.372 with sigma of 0.01
 C6-C2
 2.411 with sigma of 0.03
 C5-C6
 1.389 with sigma of 0.01
 C5-C7
 2.386 with sigma of 0.03
 C4-C5
 1.375 with sigma of 0.01
 C4-C6
 2.404 with sigma of 0.03
 C3-C4
 1.39 with sigma of 0.01
 C3-C5
 2.388 with sigma of 0.03
 C19-C14
 1.374 with sigma of 0.01
 C19-N1
 2.43 with sigma of 0.03
 C15-C14
 1.374 with sigma of 0.01
 C15-N1
 2.415 with sigma of 0.03
 C15-C19
 2.385 with sigma of 0.03
 C18-C19
 1.384 with sigma of 0.01
 C18-C14
 2.381 with sigma of 0.03
 C17-C18
 1.356 with sigma of 0.01
 C17-C19
 2.382 with sigma of 0.03
 C16-C17
 1.374 with sigma of 0.01
 C16-C18
 2.361 with sigma of 0.03
 C15-C16
 1.387 with sigma of 0.01
 C15-C17
 2.396 with sigma of 0.03
 C9-C8
 1.393 with sigma of 0.01
 C9-C1
 2.488 with sigma of 0.03
 C13-C8
 1.379 with sigma of 0.01
 C13-C1
 2.511 with sigma of 0.03
 C13-C9
 2.384 with sigma of 0.03
 C10-C9
 1.383 with sigma of 0.01
 C10-C8
 2.403 with sigma of 0.03
 C11-C10
 1.362 with sigma of 0.01
 C11-C9
 2.388 with sigma of 0.03
 C12-C11
 1.373 with sigma of 0.01
 C12-C10
 2.365 with sigma of 0.03
 C13-C12
 1.379 with sigma of 0.01
 C13-C11
 2.387 with sigma of 0.03
3. Rigid body (RIGU) restrains
 All non-hydrogen atoms
 with sigma for 1-2 distances of 0.004 and sigma for 1-3 distances of 0.004
4.a Aromatic/amide H refined with riding coordinates:
 C7(H7), C6(H6), C5(H5), C4(H4), C19(H19), C18(H18), C17(H17), C16(H16),
 C15(H15), C9(H9), C10(H10), C11(H11), C12(H12), C13(H13)
;
_olex2_exptl_crystal_mounting_method 'Merrill Bassett diamond anvil cell'
_olex2_submission_original_sample_id SP20035
_olex2_submission_special_instructions 'No special instructions were received'

loop_
_space_group_symop_operation_xyz
'x, y, z'
'-x+1/2, y+1/2, -z+1/2'
'-x, -y, -z'
'x-1/2, -y-1/2, z-1/2'

loop_
_atom_site_label
_atom_site_type_symbol
_atom_site_fract_x
_atom_site_fract_y
_atom_site_fract_z
_atom_site_U_iso_or_equiv
_atom_site_adp_type
_atom_site_occupancy
_atom_site_site_symmetry_order
_atom_site_calc_flag
_atom_site_refinement_flags_posn
_atom_site_refinement_flags_adp
_atom_site_refinement_flags_occupancy
_atom_site_disorder_assembly
_atom_site_disorder_group
N1 N 0.4743(4) 0.7028(6) 0.6592(5) 0.039(4) Uani 1 1 d D . . . .
N2 N 0.4430(3) 0.6929(5) 0.7252(4) 0.037(4) Uani 1 1 d D . . . .
N3 N 0.2133(4) 0.6837(5) 0.6754(5) 0.036(4) Uani 1 1 d D . . . .
C1 C 0.3134(4) 0.6884(5) 0.7286(5) 0.030(4) Uani 1 1 d D . . . .
C2 C 0.2452(4) 0.6818(6) 0.6092(5) 0.033(4) Uani 1 1 d D . . . .
C7 C 0.1480(5) 0.6652(6) 0.5500(5) 0.034(4) Uani 1 1 d D . . . .
H7 H 0.059594 0.659249 0.555500 0.040 Uiso 1 1 calc R U . . .
C6 C 0.1782(4) 0.6572(6) 0.4830(5) 0.038(4) Uani 1 1 d D . . . .
H6 H 0.110648 0.645143 0.444216 0.046 Uiso 1 1 calc R U . . .
C5 C 0.3099(4) 0.6672(5) 0.4734(5) 0.041(4) Uani 1 1 d D . . . .
H5 H 0.330357 0.662133 0.428182 0.049 Uiso 1 1 calc R U . . .
C4 C 0.4093(5) 0.6844(6) 0.5309(5) 0.039(4) Uani 1 1 d D . . . .
H4 H 0.497235 0.690418 0.524691 0.047 Uiso 1 1 calc R U . . .
C3 C 0.3789(4) 0.6928(6) 0.5980(5) 0.035(4) Uani 1 1 d D . . . .
C14 C 0.6139(3) 0.7035(5) 0.6584(4) 0.038(4) Uani 1 1 d D . . . .
C19 C 0.6683(4) 0.8531(5) 0.6214(5) 0.039(5) Uani 1 1 d D . . . .
H19 H 0.614517 0.953465 0.596278 0.047 Uiso 1 1 calc R U . . .
C18 C 0.8030(4) 0.8540(6) 0.6216(5) 0.050(6) Uani 1 1 d D . . . .
H18 H 0.840288 0.955521 0.596815 0.060 Uiso 1 1 calc R U . . .
C17 C 0.8814(4) 0.7059(7) 0.6582(5) 0.055(6) Uani 1 1 d D . . . .
H17 H 0.971862 0.704926 0.657253 0.066 Uiso 1 1 calc R U . . .
C16 C 0.8281(4) 0.5581(6) 0.6966(5) 0.051(6) Uani 1 1 d D . . . .
H16 H 0.882793 0.459479 0.722077 0.061 Uiso 1 1 calc R U . . .
C15 C 0.6923(3) 0.5557(5) 0.6972(5) 0.040(5) Uani 1 1 d D . . . .
H15 H 0.655306 0.456940 0.723216 0.048 Uiso 1 1 calc R U . . .
C8 C 0.2810(4) 0.6841(6) 0.8012(5) 0.033(4) Uani 1 1 d D . . . .
C9 C 0.1491(4) 0.7030(6) 0.8092(5) 0.039(5) Uani 1 1 d D . . . .
H9 H 0.082238 0.715055 0.770083 0.047 Uiso 1 1 calc R U . . .
C10 C 0.1196(5) 0.7033(6) 0.8768(5) 0.041(5) Uani 1 1 d D . . . .
H10 H 0.031774 0.718284 0.882605 0.049 Uiso 1 1 calc R U . . .
C11 C 0.2156(5) 0.6822(5) 0.9352(5) 0.047(5) Uani 1 1 d D . . . .
H11 H 0.193420 0.682157 0.980030 0.056 Uiso 1 1 calc R U . . .
C12 C 0.3467(4) 0.6607(6) 0.9266(6) 0.045(4) Uani 1 1 d D . . . .
H12 H 0.412949 0.642810 0.965766 0.054 Uiso 1 1 calc R U . . .
C13 C 0.3783(5) 0.6661(6) 0.8601(5) 0.040(4) Uani 1 1 d D . . . .
H13 H 0.466644 0.657340 0.854688 0.048 Uiso 1 1 calc R U . . .

loop_
_atom_site_aniso_label
_atom_site_aniso_U_11
_atom_site_aniso_U_22
_atom_site_aniso_U_33
_atom_site_aniso_U_23
_atom_site_aniso_U_13
_atom_site_aniso_U_12
N1 0.023(2) 0.0341(16) 0.064(12) 0.002(4) 0.013(4) 0.0001(16)
N2 0.018(2) 0.0336(16) 0.058(12) -0.002(4) 0.003(4) -0.0023(14)
N3 0.021(2) 0.0299(15) 0.056(12) 0.003(4) 0.003(4) 0.0025(16)
C1 0.014(2) 0.0181(15) 0.056(11) -0.001(4) 0.003(4) -0.0008(16)
C2 0.020(3) 0.0226(17) 0.056(12) -0.008(5) 0.001(4) -0.0008(17)
C7 0.019(2) 0.0304(19) 0.050(13) 0.004(4) 0.003(4) 0.0027(18)
C6 0.030(3) 0.0321(19) 0.052(13) -0.007(4) 0.008(5) -0.0026(17)
C5 0.031(2) 0.0354(19) 0.057(13) 0.002(4) 0.011(4) 0.0003(18)
C4 0.020(2) 0.035(2) 0.063(13) -0.001(4) 0.008(4) 0.0013(18)
C3 0.022(3) 0.0235(17) 0.062(12) -0.007(4) 0.012(4) 0.0008(17)
C14 0.018(2) 0.0326(18) 0.064(14) -0.003(3) 0.010(4) 0.0005(15)
C19 0.024(2) 0.040(2) 0.054(16) -0.003(3) 0.008(4) -0.0008(15)
C18 0.029(2) 0.057(2) 0.066(19) -0.004(4) 0.013(5) -0.0100(18)
C17 0.016(2) 0.077(3) 0.072(18) -0.009(4) 0.008(5) -0.002(2)
C16 0.026(2) 0.065(3) 0.056(19) -0.001(4) -0.008(5) 0.0134(19)
C15 0.029(2) 0.045(2) 0.046(16) 0.003(4) 0.011(4) 0.0017(17)
C8 0.017(2) 0.0248(17) 0.060(12) 0.004(4) 0.011(4) -0.0026(16)
C9 0.022(3) 0.0313(18) 0.064(14) -0.001(4) 0.009(4) -0.0022(16)
C10 0.026(3) 0.0336(19) 0.067(15) -0.005(4) 0.017(5) -0.0025(19)
C11 0.038(3) 0.0319(18) 0.071(15) 0.001(4) 0.011(5) -0.0038(19)
C12 0.033(3) 0.036(2) 0.063(13) 0.003(5) -0.001(5) -0.0008(18)
C13 0.023(3) 0.033(2) 0.064(13) 0.005(4) 0.007(4) -0.0029(19)

loop_
_atom_type_symbol
_atom_type_description
_atom_type_scat_dispersion_real
_atom_type_scat_dispersion_imag
_atom_type_scat_source
C C 0.0033 0.0016 'International Tables Vol C Tables 4.2.6.8 and 6.1.1.4'
H H 0.0000 0.0000 'International Tables Vol C Tables 4.2.6.8 and 6.1.1.4'
N N 0.0061 0.0033 'International Tables Vol C Tables 4.2.6.8 and 6.1.1.4'

loop_
_geom_angle_atom_site_label_1
_geom_angle_atom_site_label_2
_geom_angle_atom_site_label_3
_geom_angle
_geom_angle_site_symmetry_1
_geom_angle_site_symmetry_3
_geom_angle_publ_flag
N2 N1 C3 122.8(4) . . ?
N2 N1 C14 114.0(6) . . ?
C3 N1 C14 123.0(6) . . ?
C1 N2 N1 116.1(6) . . ?
C1 N3 C2 116.4(5) . . ?
N2 C1 C8 115.4(6) . . ?
N3 C1 N2 127.3(7) . . ?
N3 C1 C8 117.3(5) . . ?
N3 C2 C7 121.0(5) . . ?
N3 C2 C3 122.1(7) . . ?
C7 C2 C3 116.9(7) . . ?
C2 C7 H7 119.0 . . ?
C6 C7 C2 121.9(5) . . ?
C6 C7 H7 119.0 . . ?
C7 C6 H6 120.0 . . ?
C7 C6 C5 120.1(7) . . ?
C5 C6 H6 120.0 . . ?
C6 C5 H5 120.1 . . ?
C4 C5 C6 119.7(7) . . ?
C4 C5 H5 120.1 . . ?
C5 C4 H4 119.9 . . ?
C5 C4 C3 120.2(5) . . ?
C3 C4 H4 119.9 . . ?
N1 C3 C2 115.1(7) . . ?
C4 C3 N1 123.6(5) . . ?
C4 C3 C2 121.2(7) . . ?
C19 C14 N1 120.2(4) . . ?
C19 C14 C15 121.1(3) . . ?
C15 C14 N1 118.7(4) . . ?
C14 C19 H19 120.1 . . ?
C14 C19 C18 119.8(5) . . ?
C18 C19 H19 120.1 . . ?
C19 C18 H18 120.1 . . ?
C17 C18 C19 119.9(5) . . ?
C17 C18 H18 120.1 . . ?
C18 C17 H17 119.7 . . ?
C18 C17 C16 120.7(4) . . ?
C16 C17 H17 119.7 . . ?
C17 C16 H16 119.9 . . ?
C17 C16 C15 120.1(5) . . ?
C15 C16 H16 119.9 . . ?
C14 C15 C16 118.4(5) . . ?
C14 C15 H15 120.8 . . ?
C16 C15 H15 120.8 . . ?
C9 C8 C1 118.6(7) . . ?
C13 C8 C1 121.7(5) . . ?
C13 C8 C9 119.6(7) . . ?
C8 C9 H9 120.7 . . ?
C10 C9 C8 118.5(7) . . ?
C10 C9 H9 120.7 . . ?
C9 C10 H10 119.0 . . ?
C11 C10 C9 121.9(5) . . ?
C11 C10 H10 119.0 . . ?
C10 C11 H11 120.4 . . ?
C10 C11 C12 119.1(7) . . ?
C12 C11 H11 120.4 . . ?
C11 C12 H12 120.1 . . ?
C13 C12 C11 119.7(7) . . ?
C13 C12 H12 120.1 . . ?
C8 C13 H13 119.5 . . ?
C12 C13 C8 121.0(6) . . ?
C12 C13 H13 119.5 . . ?

loop_
_geom_bond_atom_site_label_1
_geom_bond_atom_site_label_2
_geom_bond_distance
_geom_bond_site_symmetry_2
_geom_bond_publ_flag
N1 N2 1.362(8) . ?
N1 C3 1.397(8) . ?
N1 C14 1.433(5) . ?
N2 C1 1.340(5) . ?
N3 C1 1.319(7) . ?
N3 C2 1.367(8) . ?
C1 C8 1.491(8) . ?
C2 C7 1.384(8) . ?
C2 C3 1.424(6) . ?
C7 H7 0.9300 . ?
C7 C6 1.376(8) . ?
C6 H6 0.9300 . ?
C6 C5 1.394(6) . ?
C5 H5 0.9300 . ?
C5 C4 1.374(8) . ?
C4 H4 0.9300 . ?
C4 C3 1.380(8) . ?
C14 C19 1.373(6) . ?
C14 C15 1.380(6) . ?
C19 H19 0.9300 . ?
C19 C18 1.378(5) . ?
C18 H18 0.9300 . ?
C18 C17 1.364(7) . ?
C17 H17 0.9300 . ?
C17 C16 1.375(7) . ?
C16 H16 0.9300 . ?
C16 C15 1.393(5) . ?
C15 H15 0.9300 . ?
C8 C9 1.391(5) . ?
C8 C13 1.379(8) . ?
C9 H9 0.9300 . ?
C9 C10 1.385(8) . ?
C10 H10 0.9300 . ?
C10 C11 1.367(8) . ?
C11 H11 0.9300 . ?
C11 C12 1.387(5) . ?
C12 H12 0.9300 . ?
C12 C13 1.374(9) . ?
C13 H13 0.9300 . ?

loop_
_geom_torsion_atom_site_label_1
_geom_torsion_atom_site_label_2
_geom_torsion_atom_site_label_3
_geom_torsion_atom_site_label_4
_geom_torsion
_geom_torsion_site_symmetry_1
_geom_torsion_site_symmetry_2
_geom_torsion_site_symmetry_3
_geom_torsion_site_symmetry_4
_geom_torsion_publ_flag
N1 N2 C1 N3 3.2(7) . . . . ?
N1 N2 C1 C8 -178.2(4) . . . . ?
N1 C14 C19 C18 179.2(7) . . . . ?
N1 C14 C15 C16 -179.6(7) . . . . ?
N2 N1 C3 C2 3.0(7) . . . . ?
N2 N1 C3 C4 -174.1(4) . . . . ?
N2 N1 C14 C19 -128.6(6) . . . . ?
N2 N1 C14 C15 49.3(7) . . . . ?
N2 C1 C8 C9 172.9(3) . . . . ?
N2 C1 C8 C13 -5.9(6) . . . . ?
N3 C1 C8 C9 -8.4(6) . . . . ?
N3 C1 C8 C13 172.9(3) . . . . ?
N3 C2 C7 C6 -178.1(4) . . . . ?
N3 C2 C3 N1 0.8(7) . . . . ?
N3 C2 C3 C4 178.0(5) . . . . ?
C1 N3 C2 C7 176.4(3) . . . . ?
C1 N3 C2 C3 -2.4(7) . . . . ?
C1 C8 C9 C10 -178.7(4) . . . . ?
C1 C8 C13 C12 -179.5(4) . . . . ?
C2 N3 C1 N2 0.4(7) . . . . ?
C2 N3 C1 C8 -178.2(3) . . . . ?
C2 C7 C6 C5 -0.4(7) . . . . ?
C7 C2 C3 N1 -178.0(4) . . . . ?
C7 C2 C3 C4 -0.8(7) . . . . ?
C7 C6 C5 C4 0.2(6) . . . . ?
C6 C5 C4 C3 -0.3(6) . . . . ?
C5 C4 C3 N1 177.6(3) . . . . ?
C5 C4 C3 C2 0.7(7) . . . . ?
C3 N1 N2 C1 -4.8(7) . . . . ?
C3 N1 C14 C19 57.2(7) . . . . ?
C3 N1 C14 C15 -124.9(6) . . . . ?
C3 C2 C7 C6 0.7(7) . . . . ?
C14 N1 N2 C1 -179.0(3) . . . . ?
C14 N1 C3 C2 176.6(3) . . . . ?
C14 N1 C3 C4 -0.5(7) . . . . ?
C14 C19 C18 C17 0.3(11) . . . . ?
C19 C14 C15 C16 -1.7(10) . . . . ?
C19 C18 C17 C16 -1.6(11) . . . . ?
C18 C17 C16 C15 1.3(11) . . . . ?
C17 C16 C15 C14 0.4(11) . . . . ?
C15 C14 C19 C18 1.4(10) . . . . ?
C8 C9 C10 C11 -1.1(7) . . . . ?
C9 C8 C13 C12 1.8(7) . . . . ?
C9 C10 C11 C12 0.3(7) . . . . ?
C10 C11 C12 C13 1.6(6) . . . . ?
C11 C12 C13 C8 -2.6(8) . . . . ?
C13 C8 C9 C10 0.1(6) . . . . ?

_cod_database_fobs_code 2022555
